data_1535626
loop_
_publ_author_name
'Troyanov, S.I.'
'Timoshchenko, N.I.'
'Rybakov, V.B.'
'Fokina, Z.A.'

_publ_section_title
;
 Synthesis and crystal structure of nonachlorodititanate(IV)
 trichlorosulfonium (SCl3) (Ti2Cl9)
;
_journal_name_full 'Zhurnal Neorganicheskoi Khimii'
_journal_page_first 1683
_journal_page_last 1685
_journal_volume 35
_journal_year 1990
_chemical_formula_sum 'Cl12 S Ti2'
_chemical_name_systematic '(S Cl3) (Ti2 Cl9)'
_space_group_IT_number 148
_symmetry_space_group_name_Hall '-R 3'
_symmetry_space_group_name_H-M 'R -3 :H'
_cell_angle_alpha 90
_cell_angle_beta 90
_cell_angle_gamma 120
_cell_formula_units_Z 18
_cell_length_a 21.513
_cell_length_b 21.513
_cell_length_c 17.318
_cell_volume 6941.132
_citation_journal_id_ASTM ZNOKAQ
_cod_data_source_file Troyanov_ZNOKAQ_1990_1037.cif
_cod_data_source_block Cl12S1Ti2
_cod_original_cell_volume 6941.133
_cod_original_formula_sum 'Cl12 S1 Ti2'
_cod_database_code 1535626

loop_
_symmetry_equiv_pos_as_xyz
x,y,z
-y,x-y,z
-x+y,-x,z
-x,-y,-z
y,-x+y,-z
x-y,x,-z
x+2/3,y+1/3,z+1/3
-y+2/3,x-y+1/3,z+1/3
-x+y+2/3,-x+1/3,z+1/3
-x+2/3,-y+1/3,-z+1/3
y+2/3,-x+y+1/3,-z+1/3
x-y+2/3,x+1/3,-z+1/3
x+1/3,y+2/3,z+2/3
-y+1/3,x-y+2/3,z+2/3
-x+y+1/3,-x+2/3,z+2/3
-x+1/3,-y+2/3,-z+2/3
y+1/3,-x+y+2/3,-z+2/3
x-y+1/3,x+2/3,-z+2/3

loop_
_atom_site_label
_atom_site_type_symbol
_atom_site_fract_x
_atom_site_fract_y
_atom_site_fract_z
_atom_site_occupancy
_atom_site_U_iso_or_equiv
Cl12 Cl-1 0.39994 -0.04131 0.24086 1 0.0
Ti1 Ti+4 0.16927 0.00829 0.15003 1 0.0
Cl3 Cl-1 0.27794 0.07071 0.09365 1 0.0
S1 S+4 0.37222 0.01919 0.1808 1 0.0
Cl2 Cl-1 0.12794 -0.08948 0.07888 1 0.0
Cl4 Cl-1 0.07117 -0.0473 0.2448 1 0.0
Cl10 Cl-1 0.44725 0.05977 0.1002 1 0.0
Cl7 Cl-1 0.11211 0.04551 0.41321 1 0.0
Cl5 Cl-1 0.21525 0.09928 0.25565 1 0.0
Cl8 Cl-1 0.11067 -0.11136 0.39997 1 0.0
Cl11 Cl-1 0.40119 0.10164 0.25012 1 0.0
Ti2 Ti+4 0.16243 -0.00321 0.34701 1 0.0
Cl9 Cl-1 0.26798 0.04749 0.41005 1 0.0
Cl6 Cl-1 0.21736 -0.0469 0.24507 1 0.0
Cl1 Cl-1 0.11606 0.05829 0.09106 1 0.0
